data_7117988
loop_
_publ_author_name
'Mikihiro Hayashi'
'Kazuya Otsubo'
'Tatsuhisa Kato'
'Kunihisa Sugimoto'
'Akihiko Fujiwara'
'Hiroshi Kitagawa'

_publ_section_title
;
 A compact planar low-energy-gap molecule with a donor-acceptor-donor
 nature based on a bimetal dithiolene complex
;
_journal_name_full Chem.Commun.
_journal_page_first 15796
_journal_paper_doi 10.1039/C5cc06149K
_journal_volume 51
_journal_year 2015
_chemical_formula_moiety 'C46 N6 Ni2 O2 S10'
_chemical_formula_sum 'C46 N6 Ni2 O2 S10'
_chemical_formula_weight 1106.55
_chemical_name_systematic 1_200K
_space_group_crystal_system monoclinic
_space_group_IT_number 14
_space_group_name_Hall '-P 2yn'
_space_group_name_H-M_alt 'P 1 21/n 1'
_symmetry_space_group_name_Hall '-P 2yn'
_symmetry_space_group_name_H-M 'P 1 21/n 1'
_atom_sites_solution_primary direct
_atom_sites_solution_secondary difmap
_audit_update_record
;
2015-07-22 deposited with the CCDC.
2015-09-04 downloaded from the CCDC.
;
_cell_angle_alpha 90.0000
_cell_angle_beta 96.499(7)
_cell_angle_gamma 90.0000
_cell_formula_units_Z 2
_cell_length_a 10.7705(17)
_cell_length_b 19.924(3)
_cell_length_c 13.848(2)
_cell_measurement_reflns_used 11812
_cell_measurement_temperature 200
_cell_measurement_theta_max 27.29
_cell_measurement_theta_min 1.77
_cell_volume 2952.6(8)
_computing_cell_refinement 'RAPID AUTO'
_computing_data_collection 'RAPID AUTO (Rigaku, ????)'
_computing_data_reduction 'RAPID AUTO'
_computing_molecular_graphics 'CrystalStructure 4.1'
_computing_publication_material 'CrystalStructure 4.1 (Rigaku, 2014)'
_computing_structure_refinement 'SHELXL97 (Sheldrick, 2008)'
_computing_structure_solution 'SIR2011 (Burla, et al., 2012)'
_diffrn_ambient_temperature 200
_diffrn_detector_area_resol_mean 14.706
_diffrn_measured_fraction_theta_full 0.994
_diffrn_measured_fraction_theta_max 0.994
_diffrn_measurement_device_type 'Rigaku R-AXIS IV'
_diffrn_measurement_method \w
_diffrn_radiation_wavelength 0.69960
_diffrn_reflns_av_R_equivalents 0.1462
_diffrn_reflns_laue_measured_fraction_full 0.000
_diffrn_reflns_laue_measured_fraction_max 0.000
_diffrn_reflns_limit_h_max 13
_diffrn_reflns_limit_h_min -13
_diffrn_reflns_limit_k_max 25
_diffrn_reflns_limit_k_min -25
_diffrn_reflns_limit_l_max 17
_diffrn_reflns_limit_l_min -17
_diffrn_reflns_number 19126
_diffrn_reflns_point_group_measured_fraction_full 0.000
_diffrn_reflns_point_group_measured_fraction_max 0.000
_diffrn_reflns_theta_full 27.020
_diffrn_reflns_theta_max 27.020
_diffrn_reflns_theta_min 1.770
_diffrn_standards_interval_count .
_diffrn_standards_number 0
_exptl_absorpt_coefficient_mu 0.000
_exptl_absorpt_correction_T_max 1.000
_exptl_absorpt_correction_T_min 0.507
_exptl_absorpt_correction_type multi-scan
_exptl_absorpt_process_details 'ABSCOR (Rigaku, 1995)'
_exptl_crystal_colour brown
_exptl_crystal_density_diffrn 1.245
_exptl_crystal_density_method 'not measured'
_exptl_crystal_description block
_exptl_crystal_F_000 1100.00
_exptl_crystal_size_max 0.100
_exptl_crystal_size_mid 0.100
_exptl_crystal_size_min 0.100
_refine_diff_density_max 1.21
_refine_diff_density_min -0.60
_refine_ls_extinction_method none
_refine_ls_goodness_of_fit_ref 0.976
_refine_ls_number_parameters 298
_refine_ls_number_reflns 6721
_refine_ls_number_restraints 23
_refine_ls_R_factor_all 0.1762
_refine_ls_R_factor_gt 0.0902
_refine_ls_shift/su_max 0.002
_refine_ls_structure_factor_coef Fsqd
_refine_ls_weighting_details 'w = 1/[\s^2^(Fo^2^)+(0.1556P)^2^+0.0000P] where P=(Fo^2^+2Fc^2^)/3'
_refine_ls_weighting_scheme calc
_refine_ls_wR_factor_gt 0.2462
_refine_ls_wR_factor_ref 0.2933
_reflns_number_gt 3080
_reflns_number_total 6721
_reflns_threshold_expression F^2^>2.0\s(F^2^)
_cod_data_source_file c5cc06149k2.cif
_cod_data_source_block 200k_2
_cod_database_code 7117988

loop_
_symmetry_equiv_pos_site_id
_space_group_symop_operation_xyz
1 +X,+Y,+Z
2 1/2-X,1/2+Y,1/2-Z
3 -X,-Y,-Z
4 1/2+X,1/2-Y,1/2+Z

loop_
_atom_site_label
_atom_site_type_symbol
_atom_site_fract_x
_atom_site_fract_y
_atom_site_fract_z
_atom_site_U_iso_or_equiv
_atom_site_adp_type
_atom_site_occupancy
_atom_site_site_symmetry_multiplicity
_atom_site_calc_flag
_atom_site_refinement_flags
_atom_site_disorder_assembly
_atom_site_disorder_group
Ni1 Ni 0.57725(8) 0.11812(4) 0.62436(7) 0.0466(3) Uani 1 4 d . . .
S1 S 0.67264(16) 0.03152(9) 0.57572(14) 0.0528(5) Uani 1 4 d . . .
S2 S 0.40323(16) 0.08306(9) 0.55102(14) 0.0538(5) Uani 1 4 d . . .
S3 S 0.47822(17) 0.20136(10) 0.67579(14) 0.0556(5) Uani 1 4 d . . .
S4 S 0.75370(16) 0.15635(9) 0.68782(15) 0.0551(5) Uani 1 4 d . . .
S21 S 0.3496(6) 0.0233(3) 0.1159(5) 0.213(3) Uani 1 4 d . . .
O31 O 0.3996(15) -0.0464(8) 0.0999(12) 0.278(9) Uani 1 4 d . . .
N6 N 0.5603(6) 0.3098(3) 0.7743(5) 0.0643(17) Uani 1 4 d . . .
N29 N 0.8106(6) 0.2695(4) 0.7832(5) 0.0688(18) Uani 1 4 d . . .
N30 N 0.6886(6) 0.2915(3) 0.4013(4) 0.0578(16) Uani 1 4 d . . .
C3 C 0.5617(6) -0.0114(3) 0.5061(5) 0.0468(16) Uani 1 4 d . . .
C5 C 0.5918(7) 0.2517(3) 0.7350(5) 0.0563(19) Uani 1 4 d . . .
C7 C 0.7874(7) 0.2899(4) 0.4870(5) 0.0589(19) Uani 1 4 d . . .
C8 C 0.7178(7) 0.2318(3) 0.7392(5) 0.0502(17) Uani 1 4 d . . .
C10 C 0.6069(8) 0.3678(5) 0.2607(7) 0.086(3) Uani 1 4 d . . .
C11 C 0.6531(11) 0.3472(4) 0.8167(7) 0.081(3) Uani 1 4 d . . .
C12 C 0.5503(8) 0.3583(6) 0.5012(8) 0.092(3) Uani 1 4 d . . .
C13 C 0.9164(7) 0.2737(4) 0.4595(6) 0.066(2) Uani 1 4 d . . .
C14 C 0.6919(10) 0.2298(4) 0.3368(6) 0.080(3) Uani 1 4 d . . .
C15 C 0.5612(8) 0.2961(5) 0.4392(7) 0.081(3) Uani 1 4 d . . .
C16 C 0.7767(9) 0.3274(5) 0.8206(6) 0.074(2) Uani 1 4 d . . .
C17 C 0.6396(8) 0.4302(5) 0.2044(7) 0.087(3) Uani 1 4 d . . .
C18 C 1.0080(9) 0.2779(5) 0.5560(7) 0.084(3) Uani 1 4 d . . .
C19 C 1.1378(9) 0.2571(7) 0.5374(8) 0.116(4) Uani 1 4 d . . .
C20 C 0.7229(16) 0.1016(5) 0.3248(7) 0.138(5) Uani 1 4 d . . .
C22 C 0.6767(14) 0.1645(5) 0.3934(8) 0.127(4) Uani 1 4 d . . .
C23 C 0.5436(10) 0.4462(7) 0.1203(9) 0.129(5) Uani 1 4 d . . .
C24 C 0.4138(10) 0.3624(8) 0.5227(10) 0.139(6) Uani 1 4 d . . .
C25 C 0.623(2) 0.0905(9) 0.2625(13) 0.197(8) Uani 1 4 d . . .
C26 C 0.3958(13) 0.4203(9) 0.5906(10) 0.176(8) Uani 1 4 d . . .
C27 C 0.3366(9) 0.0456(4) 0.0124(7) 0.086(3) Uani 1 4 d . . .
C28 C 0.2075(14) 0.0026(7) 0.1599(10) 0.136(5) Uani 1 4 d . . .
C32 C 0.7120(7) 0.3535(4) 0.3388(5) 0.0541(18) Uani 1 4 d . . .

loop_
_atom_site_aniso_label
_atom_site_aniso_U_11
_atom_site_aniso_U_22
_atom_site_aniso_U_33
_atom_site_aniso_U_12
_atom_site_aniso_U_13
_atom_site_aniso_U_23
Ni1 0.0449(5) 0.0540(5) 0.0410(6) -0.0009(4) 0.0052(4) 0.0077(4)
S1 0.0435(10) 0.0590(10) 0.0547(12) 0.0014(8) -0.0005(8) 0.0031(9)
S2 0.0461(10) 0.0597(10) 0.0555(12) 0.0028(8) 0.0053(9) 0.0017(9)
S3 0.0507(11) 0.0626(11) 0.0533(12) 0.0039(8) 0.0052(9) 0.0038(9)
S4 0.0455(10) 0.0624(11) 0.0564(12) -0.0028(8) 0.0019(9) -0.0014(9)
S21 0.210(6) 0.153(4) 0.249(7) -0.022(4) -0.086(5) 0.069(4)
O31 0.35(2) 0.241(14) 0.284(17) -0.155(14) 0.224(16) -0.118(13)
N6 0.078(5) 0.062(4) 0.053(4) 0.003(4) 0.009(3) -0.001(3)
N29 0.066(4) 0.082(5) 0.056(4) -0.016(4) -0.001(3) -0.012(4)
N30 0.065(4) 0.067(4) 0.041(4) -0.018(3) 0.001(3) 0.006(3)
C3 0.051(4) 0.052(4) 0.038(4) 0.001(3) 0.009(3) 0.021(3)
C5 0.077(5) 0.050(4) 0.044(4) -0.004(4) 0.016(4) 0.011(3)
C7 0.061(5) 0.076(5) 0.036(4) 0.003(4) -0.006(3) -0.001(4)
C8 0.057(4) 0.056(4) 0.037(4) 0.001(3) 0.005(3) 0.015(3)
C10 0.076(6) 0.106(7) 0.070(6) -0.019(5) -0.017(5) 0.048(5)
C11 0.121(8) 0.064(5) 0.061(6) -0.020(6) 0.021(6) -0.003(4)
C12 0.065(6) 0.139(9) 0.077(7) 0.011(6) 0.034(5) 0.010(7)
C13 0.059(5) 0.078(5) 0.061(6) 0.010(4) 0.002(4) -0.006(4)
C14 0.139(8) 0.060(4) 0.041(5) -0.040(5) 0.014(5) -0.007(4)
C15 0.068(5) 0.119(7) 0.061(6) -0.006(5) 0.024(4) 0.021(5)
C16 0.088(7) 0.082(6) 0.051(6) -0.014(5) 0.003(5) 0.003(4)
C17 0.077(6) 0.115(7) 0.069(6) -0.012(5) 0.005(5) 0.047(6)
C18 0.077(6) 0.113(7) 0.057(6) 0.012(5) -0.013(5) -0.004(5)
C19 0.074(7) 0.200(13) 0.073(7) 0.028(7) 0.003(6) -0.001(8)
C20 0.302(16) 0.058(5) 0.046(6) -0.064(7) -0.016(7) -0.015(4)
C22 0.234(13) 0.069(5) 0.080(7) -0.053(7) 0.034(8) 0.008(5)
C23 0.097(8) 0.176(12) 0.104(9) -0.030(8) -0.032(7) 0.083(9)
C24 0.084(7) 0.230(15) 0.111(10) 0.076(9) 0.047(7) 0.079(10)
C25 0.28(2) 0.161(13) 0.132(13) 0.035(14) -0.072(12) -0.021(10)
C26 0.155(12) 0.29(2) 0.095(10) 0.144(13) 0.058(9) 0.066(11)
C27 0.108(7) 0.082(6) 0.067(6) 0.006(5) 0.001(5) 0.067(5)
C28 0.164(12) 0.140(11) 0.101(10) -0.024(10) 0.007(9) 0.020(8)
C32 0.058(4) 0.066(4) 0.038(4) -0.006(4) 0.000(3) 0.015(4)

loop_
_atom_type_symbol
_atom_type_description
_atom_type_scat_dispersion_real
_atom_type_scat_dispersion_imag
_atom_type_scat_source
C C 0.0000 0.0000
;
International Tables for Crystallography
(Vol. C, Tables 4.2.6.8 and 6.1.1.4)
;
O O 0.0000 0.0000
;
International Tables for Crystallography
(Vol. C, Tables 4.2.6.8 and 6.1.1.4)
;
N N 0.0000 0.0000
;
International Tables for Crystallography
(Vol. C, Tables 4.2.6.8 and 6.1.1.4)
;
Ni Ni 0.0000 0.0000
;
International Tables for Crystallography
(Vol. C, Tables 4.2.6.8 and 6.1.1.4)
;
S S 0.0000 0.0000
;
International Tables for Crystallography
(Vol. C, Tables 4.2.6.8 and 6.1.1.4)
;

loop_
_geom_angle_atom_site_label_1
_geom_angle_atom_site_label_2
_geom_angle_atom_site_label_3
_geom_angle
_geom_angle_publ_flag
_geom_angle_site_symmetry_1
_geom_angle_site_symmetry_2
_geom_angle_site_symmetry_3
S1 Ni1 S2 90.76(7) yes . . .
S1 Ni1 S3 177.68(9) yes . . .
S1 Ni1 S4 88.89(7) yes . . .
S2 Ni1 S3 88.18(8) yes . . .
S2 Ni1 S4 175.84(9) yes . . .
S3 Ni1 S4 92.32(8) yes . . .
Ni1 S1 C3 104.7(2) yes . . .
Ni1 S2 C3 105.5(2) yes . . 3_656
Ni1 S3 C5 104.9(3) yes . . .
Ni1 S4 C8 104.4(2) yes . . .
O31 S21 C27 97.4(8) yes . . .
O31 S21 C28 100.0(8) yes . . .
C27 S21 C28 114.4(7) yes . . .
C5 N6 C11 116.9(7) yes . . .
C8 N29 C16 116.1(7) yes . . .
C7 N30 C14 112.7(6) yes . . .
C7 N30 C15 108.3(6) yes . . .
C7 N30 C32 108.3(5) yes . . .
C14 N30 C15 109.4(6) yes . . .
C14 N30 C32 107.5(6) yes . . .
C15 N30 C32 110.7(6) yes . . .
S1 C3 S2 121.0(4) yes . . 3_656
S1 C3 C3 120.6(5) yes . . 3_656
S2 C3 C3 118.4(5) yes 3_656 . 3_656
S3 C5 N6 120.0(6) yes . . .
S3 C5 C8 119.1(5) yes . . .
N6 C5 C8 120.9(6) yes . . .
N30 C7 C13 113.1(6) yes . . .
S4 C8 N29 119.1(6) yes . . .
S4 C8 C5 119.2(5) yes . . .
N29 C8 C5 121.8(6) yes . . .
C17 C10 C32 108.8(7) yes . . .
N6 C11 C16 122.1(8) yes . . .
C15 C12 C24 106.8(9) yes . . .
C7 C13 C18 106.3(7) yes . . .
N30 C14 C22 112.0(7) yes . . .
N30 C15 C12 111.9(7) yes . . .
N29 C16 C11 122.4(8) yes . . .
C10 C17 C23 113.0(8) yes . . .
C13 C18 C19 110.2(8) yes . . .
C22 C20 C25 102.9(13) yes . . .
C14 C22 C20 106.7(9) yes . . .
C12 C24 C26 110.7(11) yes . . .
N30 C32 C10 113.4(6) yes . . .

loop_
_geom_bond_atom_site_label_1
_geom_bond_atom_site_label_2
_geom_bond_distance
_geom_bond_publ_flag
_geom_bond_site_symmetry_1
_geom_bond_site_symmetry_2
Ni1 S1 2.155(2) yes . .
Ni1 S2 2.1451(19) yes . .
Ni1 S3 2.137(2) yes . .
Ni1 S4 2.1415(19) yes . .
S1 C3 1.681(6) yes . .
S2 C3 1.696(7) yes . 3_656
S3 C5 1.717(7) yes . .
S4 C8 1.726(7) yes . .
S21 O31 1.516(17) yes . .
S21 C27 1.491(12) yes . .
S21 C28 1.759(17) yes . .
N6 C5 1.338(10) yes . .
N6 C11 1.328(12) yes . .
N29 C8 1.340(9) yes . .
N29 C16 1.332(12) yes . .
N30 C7 1.502(9) yes . .
N30 C14 1.522(10) yes . .
N30 C15 1.527(11) yes . .
N30 C32 1.545(9) yes . .
C3 C3 1.397(9) yes . 3_656
C5 C8 1.410(11) yes . .
C7 C13 1.516(11) yes . .
C10 C17 1.529(14) yes . .
C10 C32 1.501(11) yes . .
C11 C16 1.384(15) yes . .
C12 C15 1.521(15) yes . .
C12 C24 1.534(15) yes . .
C13 C18 1.570(12) yes . .
C14 C22 1.537(13) yes . .
C17 C23 1.502(14) yes . .
C18 C19 1.508(14) yes . .
C20 C22 1.681(16) yes . .
C20 C25 1.32(2) yes . .
C24 C26 1.51(2) yes . .
